data_7058162
loop_
_publ_author_name
'\.Inci, Duygu'
'Ayd\?in, Rahmiye'
'Vatan, \"Ozg\"ur'
'\,Sahin, Onur'
'\,Cink\?il\?i\,c, Nil\"ufer'

_publ_section_title
;
 Water-soluble binary and ternary palladium(\?i\?i) complexes containing
 amino acids and intercalating ligands: synthesis, characterization,
 biomolecular interactions and cytotoxicities
;
_journal_issue 12
_journal_name_full 'New Journal of Chemistry'
_journal_page_first 4681
_journal_paper_doi 10.1039/C8NJ05934A
_journal_volume 43
_journal_year 2019
_chemical_formula_moiety 'C21 H18 N3 O3 Pd, N O3, H2 O'
_chemical_formula_sum 'C21 H20 N4 O7 Pd'
_chemical_formula_weight 546.81
_space_group_crystal_system monoclinic
_space_group_IT_number 14
_space_group_name_Hall '-P 2yn'
_space_group_name_H-M_alt 'P 1 21/n 1'
_symmetry_space_group_name_Hall '-P 2yn'
_symmetry_space_group_name_H-M 'P 1 21/n 1'
_atom_sites_solution_hydrogens mixed
_audit_creation_method SHELXL-2013
_audit_update_record
;
2017-12-13 deposited with the CCDC.
2019-02-06 downloaded from the CCDC.
;
_cell_angle_alpha 90
_cell_angle_beta 106.171(6)
_cell_angle_gamma 90
_cell_formula_units_Z 4
_cell_length_a 9.6375(19)
_cell_length_b 22.698(5)
_cell_length_c 10.034(2)
_cell_measurement_reflns_used 9787
_cell_measurement_temperature 296
_cell_measurement_theta_max 26.38
_cell_measurement_theta_min 3.15
_cell_volume 2108.1(8)
_computing_cell_refinement 'SAINT(Bruker, 2013)'
_computing_data_collection 'APEX2 (Bruker, 2013)'
_computing_data_reduction 'Bruker SAINT'
_computing_molecular_graphics 'ORTEP-3 for Windows (Farrugia, 1997)'
_computing_publication_material 'WinGX (Farrugia, 1999)'
_computing_structure_refinement 'SHELXL-2013 (Sheldrick, 2013)'
_computing_structure_solution 'SHELXS97 (Sheldrick, 2008)'
_diffrn_ambient_temperature 296
_diffrn_measured_fraction_theta_full 0.990
_diffrn_measured_fraction_theta_max 0.986
_diffrn_measurement_device_type 'Bruker APEX-II CCD'
_diffrn_measurement_method '\f and \w scans'
_diffrn_radiation_type MoK\a
_diffrn_radiation_wavelength 0.71073
_diffrn_reflns_av_R_equivalents 0.0675
_diffrn_reflns_av_unetI/netI 0.0349
_diffrn_reflns_Laue_measured_fraction_full 0.990
_diffrn_reflns_Laue_measured_fraction_max 0.986
_diffrn_reflns_limit_h_max 12
_diffrn_reflns_limit_h_min -12
_diffrn_reflns_limit_k_max 28
_diffrn_reflns_limit_k_min -28
_diffrn_reflns_limit_l_max 12
_diffrn_reflns_limit_l_min -12
_diffrn_reflns_number 49452
_diffrn_reflns_point_group_measured_fraction_full 0.990
_diffrn_reflns_point_group_measured_fraction_max 0.986
_diffrn_reflns_theta_full 25.242
_diffrn_reflns_theta_max 26.467
_diffrn_reflns_theta_min 2.840
_diffrn_standards_number 0
_exptl_absorpt_coefficient_mu 0.934
_exptl_absorpt_correction_T_max 0.7166
_exptl_absorpt_correction_T_min 0.6372
_exptl_absorpt_correction_type multi-scan
_exptl_absorpt_process_details Bruker
_exptl_crystal_colour yellow
_exptl_crystal_density_diffrn 1.723
_exptl_crystal_description block
_exptl_crystal_F_000 1104
_exptl_crystal_size_max 0.15
_exptl_crystal_size_mid 0.12
_exptl_crystal_size_min 0.11
_refine_diff_density_max 1.181
_refine_diff_density_min -0.621
_refine_diff_density_rms 0.110
_refine_ls_extinction_method none
_refine_ls_goodness_of_fit_ref 1.217
_refine_ls_hydrogen_treatment mixed
_refine_ls_matrix_type full
_refine_ls_number_parameters 310
_refine_ls_number_reflns 4286
_refine_ls_number_restraints 9
_refine_ls_restrained_S_all 1.254
_refine_ls_R_factor_all 0.0745
_refine_ls_R_factor_gt 0.0635
_refine_ls_shift/su_max 0.001
_refine_ls_shift/su_mean 0.000
_refine_ls_structure_factor_coef Fsqd
_refine_ls_weighting_details 'w=1/[\s^2^(Fo^2^)+(0.0001P)^2^+13.2398P] where P=(Fo^2^+2Fc^2^)/3'
_refine_ls_weighting_scheme calc
_refine_ls_wR_factor_gt 0.1233
_refine_ls_wR_factor_ref 0.1282
_reflns_Friedel_coverage 0.000
_reflns_number_gt 3732
_reflns_number_total 4286
_reflns_threshold_expression 'I > 2\s(I)'
_cod_data_source_file c8nj05934a2.cif
_cod_data_source_block shelx_CCDC1
_cod_depositor_comments 'Adding full bibliography for 7058161--7058162.cif.'
_cod_original_cell_volume 2108.0(7)
_cod_database_code 7058162
_shelx_space_group_comment
;
The symmetry employed for this shelxl refinement is uniquely defined
by the following loop, which should always be used as a source of
symmetry information in preference to the above space-group names.
They are only intended as comments.
;
_shelxl_version_number 2013-4

loop_
_space_group_symop_operation_xyz
'x, y, z'
'-x+1/2, y+1/2, -z+1/2'
'-x, -y, -z'
'x-1/2, -y-1/2, z-1/2'

loop_
_atom_site_label
_atom_site_type_symbol
_atom_site_fract_x
_atom_site_fract_y
_atom_site_fract_z
_atom_site_U_iso_or_equiv
_atom_site_adp_type
_atom_site_occupancy
_atom_site_site_symmetry_order
_atom_site_calc_flag
_atom_site_refinement_flags_posn
_atom_site_refinement_flags_adp
_atom_site_refinement_flags_occupancy
_atom_site_disorder_assembly
_atom_site_disorder_group
C1 C 0.6169(7) 0.3938(3) 0.3171(6) 0.0391(14) Uani 1 1 d . . . . .
H1 H 0.5683 0.3670 0.3580 0.047 Uiso 1 1 calc R U . . .
C2 C 0.7297(8) 0.4267(3) 0.4013(7) 0.0495(17) Uani 1 1 d . . . . .
H2 H 0.7544 0.4222 0.4972 0.059 Uiso 1 1 calc R U . . .
C3 C 0.8045(8) 0.4658(3) 0.3430(7) 0.0523(18) Uani 1 1 d . . . . .
H3 H 0.8804 0.4874 0.3993 0.063 Uiso 1 1 calc R U . . .
C4 C 0.7663(7) 0.4731(3) 0.1985(7) 0.0434(15) Uani 1 1 d . . . . .
C5 C 0.8360(8) 0.5114(3) 0.1242(9) 0.0587(19) Uani 1 1 d . . . . .
H5 H 0.9134 0.5342 0.1737 0.070 Uiso 1 1 calc R U . . .
C6 C 0.7934(8) 0.5156(3) -0.0147(9) 0.0570(19) Uani 1 1 d . . . . .
H6 H 0.8403 0.5418 -0.0587 0.068 Uiso 1 1 calc R U . . .
C7 C 0.6775(7) 0.4806(3) -0.0965(7) 0.0434(15) Uani 1 1 d . . . . .
C8 C 0.6286(8) 0.4802(3) -0.2420(7) 0.0514(17) Uani 1 1 d . . . . .
H8 H 0.6715 0.5048 -0.2931 0.062 Uiso 1 1 calc R U . . .
C9 C 0.5188(8) 0.4440(3) -0.3085(7) 0.0489(16) Uani 1 1 d . . . . .
H9 H 0.4872 0.4437 -0.4049 0.059 Uiso 1 1 calc R U . . .
C10 C 0.4533(7) 0.4071(3) -0.2319(6) 0.0414(14) Uani 1 1 d . . . . .
H10 H 0.3783 0.3825 -0.2784 0.050 Uiso 1 1 calc R U . . .
C11 C 0.6070(6) 0.4423(2) -0.0259(6) 0.0331(12) Uani 1 1 d . . . . .
C12 C 0.6501(6) 0.4386(3) 0.1211(6) 0.0351(13) Uani 1 1 d . . . . .
C13 C 0.2010(7) 0.2738(3) -0.0696(6) 0.0382(13) Uani 1 1 d . . . . .
C15 C 0.1678(10) 0.2174(4) 0.1386(8) 0.073(3) Uani 1 1 d . . . . .
H15A H 0.1898 0.1822 0.0935 0.087 Uiso 1 1 calc DR U . A 1
H15B H 0.0634 0.2211 0.1129 0.087 Uiso 1 1 calc DR U . A 1
C16 C 0.2181(7) 0.2070(3) 0.2929(7) 0.0430(15) Uani 1 1 d . . . . .
C17 C 0.1630(8) 0.2377(3) 0.3850(9) 0.061(2) Uani 1 1 d . . . . .
H17 H 0.0914 0.2658 0.3513 0.073 Uiso 1 1 calc R U . . .
C18 C 0.2119(12) 0.2278(4) 0.5273(10) 0.080(3) Uani 1 1 d . . . . .
H18 H 0.1762 0.2499 0.5885 0.096 Uiso 1 1 calc R U . . .
C19 C 0.3137(11) 0.1847(5) 0.5761(8) 0.073(3) Uani 1 1 d . . . . .
C20 C 0.3682(8) 0.1545(4) 0.4884(9) 0.065(2) Uani 1 1 d . . . . .
H20 H 0.4382 0.1258 0.5220 0.078 Uiso 1 1 calc R U . . .
C21 C 0.3206(8) 0.1657(3) 0.3473(8) 0.0530(18) Uani 1 1 d . . . . .
H21 H 0.3601 0.1443 0.2878 0.064 Uiso 1 1 calc R U . . .
N1 N 0.5771(5) 0.3997(2) 0.1809(5) 0.0327(10) Uani 1 1 d . . . . .
N2 N 0.4962(5) 0.4067(2) -0.0944(5) 0.0322(10) Uani 1 1 d . . . . .
N4 N 0.7083(8) 0.1026(3) 0.8761(6) 0.0542(16) Uani 1 1 d . . . . .
O1 O 0.2696(5) 0.31594(19) -0.1099(4) 0.0406(10) Uani 1 1 d . . . . .
O2 O 0.1086(5) 0.2447(2) -0.1496(5) 0.0523(12) Uani 1 1 d . . . . .
O3 O 0.3583(9) 0.1770(4) 0.7174(6) 0.126(4) Uani 1 1 d . . . . .
H3C H 0.4211 0.1515 0.7367 0.189 Uiso 1 1 calc R U . . .
O5 O 0.6445(8) 0.1098(3) 0.7537(6) 0.096(2) Uani 1 1 d . . . . .
O6 O 0.8304(8) 0.1231(4) 0.9154(9) 0.118(3) Uani 1 1 d . . . . .
O7 O 0.6612(10) 0.0766(4) 0.9574(9) 0.139(4) Uani 1 1 d . . . . .
Pd1 Pd 0.42237(5) 0.35553(2) 0.03779(4) 0.03096(14) Uani 1 1 d . . . . .
N3 N 0.3475(5) 0.3010(2) 0.1632(5) 0.0339(11) Uani 1 1 d . . . . .
H3A H 0.4178 0.2777 0.2162 0.05(2) Uiso 1 1 d D . . . .
H3B H 0.3208 0.3215 0.2229 0.05(2) Uiso 1 1 d D . . . .
O4 O 0.5321(10) 0.1330(5) 0.1448(9) 0.129(3) Uani 1 1 d D . . . .
H4A H 0.568(6) 0.1662(13) 0.169(12) 0.193 Uiso 1 1 d D U . . .
H4B H 0.570(15) 0.124(6) 0.082(12) 0.193 Uiso 1 1 d D U . . .
C14A C 0.2234(16) 0.2670(6) 0.0805(10) 0.071(5) Uani 0.75(2) 1 d . . P B 1
H14A H 0.1489 0.2951 0.0883 0.085 Uiso 0.75(2) 1 calc DR U P B 1
C14B C 0.304(3) 0.2410(14) 0.077(3) 0.071(5) Uani 0.25(2) 1 d . . P B 2
H14B H 0.3799 0.2133 0.0713 0.085 Uiso 0.25(2) 1 calc DR U P B 2

loop_
_atom_site_aniso_label
_atom_site_aniso_U_11
_atom_site_aniso_U_22
_atom_site_aniso_U_33
_atom_site_aniso_U_23
_atom_site_aniso_U_13
_atom_site_aniso_U_12
C1 0.043(3) 0.036(3) 0.035(3) 0.003(3) 0.004(3) 0.003(3)
C2 0.053(4) 0.056(4) 0.032(3) -0.007(3) -0.001(3) 0.003(3)
C3 0.046(4) 0.053(4) 0.048(4) -0.015(3) -0.001(3) -0.007(3)
C4 0.036(3) 0.038(3) 0.053(4) -0.003(3) 0.006(3) 0.003(3)
C5 0.047(4) 0.054(4) 0.070(5) -0.002(4) 0.010(4) -0.018(3)
C6 0.052(4) 0.048(4) 0.075(5) 0.008(4) 0.022(4) -0.016(3)
C7 0.042(3) 0.037(3) 0.055(4) 0.011(3) 0.019(3) 0.002(3)
C8 0.059(4) 0.047(4) 0.055(4) 0.017(3) 0.026(4) 0.004(3)
C9 0.053(4) 0.054(4) 0.041(4) 0.012(3) 0.016(3) 0.001(3)
C10 0.040(3) 0.046(4) 0.036(3) 0.004(3) 0.007(3) 0.001(3)
C11 0.032(3) 0.029(3) 0.039(3) 0.003(2) 0.010(3) 0.003(2)
C12 0.034(3) 0.029(3) 0.041(3) 0.000(2) 0.010(3) 0.005(2)
C13 0.038(3) 0.038(3) 0.036(3) -0.002(3) 0.007(3) -0.003(3)
C15 0.086(6) 0.076(6) 0.047(4) 0.015(4) 0.002(4) -0.037(5)
C16 0.050(4) 0.039(3) 0.040(3) 0.006(3) 0.012(3) -0.014(3)
C17 0.058(5) 0.047(4) 0.087(6) 0.009(4) 0.037(4) -0.001(4)
C18 0.123(8) 0.070(6) 0.075(6) -0.026(5) 0.073(6) -0.040(6)
C19 0.079(6) 0.090(7) 0.043(4) 0.009(4) 0.007(4) -0.056(5)
C20 0.051(4) 0.070(5) 0.065(5) 0.034(4) 0.000(4) -0.018(4)
C21 0.064(5) 0.042(4) 0.063(5) 0.008(3) 0.033(4) -0.007(3)
N1 0.033(3) 0.029(2) 0.034(3) 0.001(2) 0.005(2) 0.003(2)
N2 0.031(2) 0.032(2) 0.033(3) 0.002(2) 0.008(2) 0.001(2)
N4 0.066(4) 0.053(4) 0.048(4) 0.019(3) 0.023(3) 0.022(3)
O1 0.043(2) 0.045(2) 0.027(2) 0.0035(18) 0.0001(18) -0.010(2)
O2 0.055(3) 0.056(3) 0.038(2) -0.008(2) 0.000(2) -0.021(2)
O3 0.132(6) 0.197(9) 0.037(3) 0.016(4) 0.003(4) -0.106(6)
O5 0.123(6) 0.096(5) 0.055(4) 0.009(3) 0.002(4) 0.018(4)
O6 0.077(5) 0.143(7) 0.117(6) 0.046(5) -0.001(5) -0.009(5)
O7 0.151(8) 0.159(8) 0.124(7) 0.066(6) 0.067(6) -0.013(7)
Pd1 0.0313(2) 0.0325(2) 0.0270(2) 0.00164(18) 0.00483(17) -0.00152(19)
N3 0.035(3) 0.042(3) 0.023(2) 0.005(2) 0.004(2) -0.001(2)
O4 0.106(6) 0.192(10) 0.097(6) -0.039(6) 0.042(5) -0.026(6)
C14A 0.094(11) 0.084(10) 0.025(4) 0.005(5) 0.000(6) -0.063(8)
C14B 0.094(11) 0.084(10) 0.025(4) 0.005(5) 0.000(6) -0.063(8)

loop_
_atom_type_symbol
_atom_type_description
_atom_type_scat_dispersion_real
_atom_type_scat_dispersion_imag
_atom_type_scat_source
C C 0.0033 0.0016 'International Tables Vol C Tables 4.2.6.8 and 6.1.1.4'
H H 0.0000 0.0000 'International Tables Vol C Tables 4.2.6.8 and 6.1.1.4'
N N 0.0061 0.0033 'International Tables Vol C Tables 4.2.6.8 and 6.1.1.4'
O O 0.0106 0.0060 'International Tables Vol C Tables 4.2.6.8 and 6.1.1.4'
Pd Pd -0.9988 1.0072 'International Tables Vol C Tables 4.2.6.8 and 6.1.1.4'

loop_
_geom_angle_atom_site_label_1
_geom_angle_atom_site_label_2
_geom_angle_atom_site_label_3
_geom_angle
N1 C1 C2 121.8(6)
N1 C1 H1 119.1
C2 C1 H1 119.1
C3 C2 C1 120.1(6)
C3 C2 H2 120.0
C1 C2 H2 120.0
C2 C3 C4 120.0(6)
C2 C3 H3 120.0
C4 C3 H3 120.0
C3 C4 C12 116.3(6)
C3 C4 C5 125.8(6)
C12 C4 C5 117.8(6)
C6 C5 C4 122.2(7)
C6 C5 H5 118.9
C4 C5 H5 118.9
C5 C6 C7 121.4(6)
C5 C6 H6 119.3
C7 C6 H6 119.3
C8 C7 C11 116.7(6)
C8 C7 C6 125.7(6)
C11 C7 C6 117.6(6)
C9 C8 C7 120.3(6)
C9 C8 H8 119.9
C7 C8 H8 119.9
C8 C9 C10 120.0(6)
C8 C9 H9 120.0
C10 C9 H9 120.0
N2 C10 C9 121.2(6)
N2 C10 H10 119.4
C9 C10 H10 119.4
N2 C11 C7 122.2(5)
N2 C11 C12 116.8(5)
C7 C11 C12 121.0(6)
N1 C12 C4 123.0(6)
N1 C12 C11 117.1(5)
C4 C12 C11 119.9(6)
O2 C13 O1 122.8(6)
O2 C13 C14A 119.5(6)
O1 C13 C14A 117.2(6)
O2 C13 C14B 118.5(8)
O1 C13 C14B 111.7(8)
C14A C15 C16 119.3(7)
C16 C15 C14B 111.3(13)
C14A C15 H15A 107.5
C16 C15 H15A 107.5
C14A C15 H15B 107.5
C16 C15 H15B 107.5
H15A C15 H15B 107.0
C21 C16 C17 116.9(7)
C21 C16 C15 120.7(7)
C17 C16 C15 122.4(7)
C16 C17 C18 121.5(8)
C16 C17 H17 119.3
C18 C17 H17 119.3
C19 C18 C17 119.0(8)
C19 C18 H18 120.5
C17 C18 H18 120.5
C20 C19 O3 123.2(11)
C20 C19 C18 120.3(8)
O3 C19 C18 116.5(11)
C19 C20 C21 120.0(8)
C19 C20 H20 120.0
C21 C20 H20 120.0
C16 C21 C20 122.2(7)
C16 C21 H21 118.9
C20 C21 H21 118.9
C1 N1 C12 118.9(5)
C1 N1 Pd1 129.0(4)
C12 N1 Pd1 112.1(4)
C10 N2 C11 119.6(5)
C10 N2 Pd1 128.2(4)
C11 N2 Pd1 112.2(4)
O7 N4 O5 124.9(9)
O7 N4 O6 118.8(8)
O5 N4 O6 116.3(7)
C13 O1 Pd1 116.0(4)
C19 O3 H3C 109.5
O1 Pd1 N1 176.79(18)
O1 Pd1 N2 95.32(18)
N1 Pd1 N2 81.80(19)
O1 Pd1 N3 82.50(18)
N1 Pd1 N3 100.42(19)
N2 Pd1 N3 177.15(19)
C14A N3 Pd1 110.0(5)
C14B N3 Pd1 105.6(10)
C14A N3 H3A 112.6(7)
C14B N3 H3A 82.1(15)
Pd1 N3 H3A 112.0
C14A N3 H3B 109.1(8)
C14B N3 H3B 139.2(9)
Pd1 N3 H3B 109.0
H3A N3 H3B 103.0
H4A O4 H4B 102(3)
C15 C14A C13 122.2(7)
C15 C14A N3 121.2(7)
C13 C14A N3 112.9(7)
C15 C14A H14A 96.4
C13 C14A H14A 96.4
N3 C14A H14A 96.4
N3 C14B C15 100.9(12)
N3 C14B C13 96(2)
C15 C14B C13 97.4(17)
N3 C14B H14B 119.4
C15 C14B H14B 119.4
C13 C14B H14B 119.4

loop_
_geom_bond_atom_site_label_1
_geom_bond_atom_site_label_2
_geom_bond_distance
C1 N1 1.320(7)
C1 C2 1.394(9)
C1 H1 0.9300
C2 C3 1.372(10)
C2 H2 0.9300
C3 C4 1.403(9)
C3 H3 0.9300
C4 C12 1.408(8)
C4 C5 1.429(10)
C5 C6 1.342(11)
C5 H5 0.9300
C6 C7 1.429(10)
C6 H6 0.9300
C7 C8 1.404(10)
C7 C11 1.409(8)
C8 C9 1.359(10)
C8 H8 0.9300
C9 C10 1.399(9)
C9 H9 0.9300
C10 N2 1.326(7)
C10 H10 0.9300
C11 N2 1.362(7)
C11 C12 1.420(8)
C12 N1 1.368(7)
C13 O2 1.215(7)
C13 O1 1.290(7)
C13 C14A 1.468(11)
C13 C14B 1.70(4)
C15 C14A 1.439(10)
C15 C16 1.506(9)
C15 C14B 1.683(19)
C15 H15A 0.9700
C15 H15B 0.9700
C16 C21 1.362(10)
C16 C17 1.377(10)
C17 C18 1.392(12)
C17 H17 0.9300
C18 C19 1.374(14)
C18 H18 0.9300
C19 C20 1.334(13)
C19 O3 1.373(9)
C20 C21 1.384(10)
C20 H20 0.9300
C21 H21 0.9300
N1 Pd1 2.024(5)
N2 Pd1 2.034(5)
N4 O7 1.194(8)
N4 O5 1.221(8)
N4 O6 1.224(9)
O1 Pd1 1.989(4)
O3 H3C 0.8200
Pd1 N3 2.036(5)
N3 C14A 1.469(9)
N3 C14B 1.60(2)
N3 H3A 0.91
N3 H3B 0.85
O4 H4A 0.84(2)
O4 H4B 0.84(2)
C14A H14A 0.9800
C14B H14B 0.9800

loop_
_geom_hbond_atom_site_label_D
_geom_hbond_atom_site_label_H
_geom_hbond_atom_site_label_A
_geom_hbond_distance_DH
_geom_hbond_distance_HA
_geom_hbond_distance_DA
_geom_hbond_angle_DHA
_geom_hbond_site_symmetry_A
C1 H1 O2 0.93 2.57 3.165(8) 122.3 4_666
C1 H1 O6 0.93 2.52 3.203(11) 130.0 4_565
C9 H9 O6 0.93 2.51 3.238(10) 135.1 4_564
O3 H3C O5 0.82 2.31 3.084(12) 156.3 .
N3 H3A O2 0.91 2.02 2.881(6) 158.9(3) 4_666
N3 H3B O5 0.85 2.39 3.122(9) 144.3(3) 4_565
N3 H3B O6 0.85 2.28 3.104(9) 160.9(4) 4_565
O4 H4B O7 0.84(2) 2.02(5) 2.834(13) 162(14) 1_554

loop_
_geom_torsion_atom_site_label_1
_geom_torsion_atom_site_label_2
_geom_torsion_atom_site_label_3
_geom_torsion_atom_site_label_4
_geom_torsion
N1 C1 C2 C3 -1.2(10)
C1 C2 C3 C4 0.7(11)
C2 C3 C4 C12 0.0(10)
C2 C3 C4 C5 -179.1(7)
C3 C4 C5 C6 179.5(7)
C12 C4 C5 C6 0.5(11)
C4 C5 C6 C7 -1.5(12)
C5 C6 C7 C8 -177.6(7)
C5 C6 C7 C11 1.3(11)
C11 C7 C8 C9 -0.2(10)
C6 C7 C8 C9 178.7(7)
C7 C8 C9 C10 0.4(11)
C8 C9 C10 N2 0.0(10)
C8 C7 C11 N2 -0.3(9)
C6 C7 C11 N2 -179.3(6)
C8 C7 C11 C12 178.8(6)
C6 C7 C11 C12 -0.2(9)
C3 C4 C12 N1 -0.3(9)
C5 C4 C12 N1 178.8(6)
C3 C4 C12 C11 -178.5(6)
C5 C4 C12 C11 0.7(9)
N2 C11 C12 N1 0.1(8)
C7 C11 C12 N1 -179.1(5)
N2 C11 C12 C4 178.4(5)
C7 C11 C12 C4 -0.8(9)
C14A C15 C16 C21 -100.8(12)
C14B C15 C16 C21 -62.3(14)
C14A C15 C16 C17 79.9(13)
C14B C15 C16 C17 118.4(14)
C21 C16 C17 C18 1.2(10)
C15 C16 C17 C18 -179.5(7)
C16 C17 C18 C19 -2.4(12)
C17 C18 C19 C20 2.3(12)
C17 C18 C19 O3 179.8(7)
O3 C19 C20 C21 -178.4(7)
C18 C19 C20 C21 -1.0(12)
C17 C16 C21 C20 0.1(10)
C15 C16 C21 C20 -179.2(6)
C19 C20 C21 C16 -0.2(11)
C2 C1 N1 C12 0.9(9)
C2 C1 N1 Pd1 177.9(5)
C4 C12 N1 C1 -0.1(8)
C11 C12 N1 C1 178.1(5)
C4 C12 N1 Pd1 -177.6(5)
C11 C12 N1 Pd1 0.6(6)
C9 C10 N2 C11 -0.6(9)
C9 C10 N2 Pd1 -177.9(5)
C7 C11 N2 C10 0.8(8)
C12 C11 N2 C10 -178.4(5)
C7 C11 N2 Pd1 178.4(4)
C12 C11 N2 Pd1 -0.8(6)
O2 C13 O1 Pd1 -177.5(5)
C14A C13 O1 Pd1 11.0(11)
C14B C13 O1 Pd1 -27.3(10)
C16 C15 C14A C13 168.3(11)
C14B C15 C14A C13 82(3)
C16 C15 C14A N3 12(2)
C14B C15 C14A N3 -74.4(17)
O2 C13 C14A C15 16.2(19)
O1 C13 C14A C15 -171.9(11)
C14B C13 C14A C15 -82.4(18)
O2 C13 C14A N3 174.6(9)
O1 C13 C14A N3 -13.5(16)
C14B C13 C14A N3 76.0(17)
C14B N3 C14A C15 78(2)
Pd1 N3 C14A C15 167.9(12)
C14B N3 C14A C13 -80(3)
Pd1 N3 C14A C13 9.2(15)
C14A N3 C14B C15 -46.8(10)
Pd1 N3 C14B C15 -149.5(14)
C14A N3 C14B C13 52(2)
Pd1 N3 C14B C13 -50.8(11)
C14A C15 C14B N3 50.3(12)
C16 C15 C14B N3 -61(2)
C14A C15 C14B C13 -46.8(18)
C16 C15 C14B C13 -157.8(8)
O2 C13 C14B N3 -157.0(7)
O1 C13 C14B N3 51.4(12)
C14A C13 C14B N3 -55.5(12)
O2 C13 C14B C15 -55.2(14)
O1 C13 C14B C15 153.2(8)
C14A C13 C14B C15 46.3(10)
